data_7235400
loop_
_publ_author_name
'Mirzaei, Masoud'
'Eshtiagh-Hosseini, Hossein'
'Karrabi, Zahra'
'Mol\<canov, Kre\<simir'
'Eydizadeh, Ehsan'
'Mague, Joel T.'
'Bauz\'a, Antonio'
'Frontera, Antonio'

_publ_section_title
;
 Crystal engineering with coordination compounds of NiII, CoII, and CrIII
 bearing dipicolinic acid driven by the nature of the noncovalent
 interactions
;
_journal_issue 24
_journal_name_full CrystEngComm
_journal_page_first 5352
_journal_paper_doi 10.1039/c4ce00325j
_journal_volume 16
_journal_year 2014
_chemical_formula_moiety 'C27 H20 Cr1 N3 O10'
_chemical_formula_sum 'C27 H20 Cr N3 O10'
_chemical_formula_weight 598.46
_space_group_crystal_system monoclinic
_space_group_IT_number 14
_space_group_name_Hall '-P 2ybc'
_space_group_name_H-M_alt 'P 1 21/c 1'
_audit_creation_date 2013-09-14
_audit_creation_method
;
  Olex2 1.2
  (compiled May  9 2012 12:37:22, GUI svn.r4230)
;
_cell_angle_alpha 90
_cell_angle_beta 108.994(2)
_cell_angle_gamma 90
_cell_formula_units_Z 4
_cell_length_a 13.4020(2)
_cell_length_b 10.02710(10)
_cell_length_c 19.8799(3)
_cell_measurement_reflns_used 4921
_cell_measurement_temperature 293(2)
_cell_measurement_theta_max 75.8758
_cell_measurement_theta_min 3.5120
_cell_volume 2526.07(7)
_computing_molecular_graphics
;
O. V. Dolomanov, L. J. Bourhis, R. J. Gildea, J. A. K. Howard and H. Puschmann,
OLEX2: a complete structure solution, refinement and analysis program.
J. Appl. Cryst. (2009). 42, 339-341.
;
_computing_publication_material
;
O. V. Dolomanov, L. J. Bourhis, R. J. Gildea, J. A. K. Howard and H. Puschmann,
OLEX2: a complete structure solution, refinement and analysis program.
J. Appl. Cryst. (2009). 42, 339-341.
;
_computing_structure_refinement 'SHELXL-97 (Sheldrick, 1997)'
_computing_structure_solution 'SHELXS-86 (Sheldrick, 1986)'
_diffrn_ambient_temperature 293(2)
_diffrn_measured_fraction_theta_full 0.873
_diffrn_measured_fraction_theta_max 0.873
_diffrn_measurement_device_type 'Xcalibur, Ruby'
_diffrn_measurement_method 'CCD, \w scans'
_diffrn_radiation_probe x-ray
_diffrn_radiation_type CuK\a
_diffrn_radiation_wavelength 1.54179
_diffrn_reflns_av_R_equivalents 0.023
_diffrn_reflns_limit_h_max 16
_diffrn_reflns_limit_h_min -15
_diffrn_reflns_limit_k_max 12
_diffrn_reflns_limit_k_min -11
_diffrn_reflns_limit_l_max 24
_diffrn_reflns_limit_l_min -23
_diffrn_reflns_number 7840
_diffrn_reflns_theta_full 72.06
_diffrn_reflns_theta_max 76.06
_diffrn_reflns_theta_min 4.7
_exptl_absorpt_coefficient_mu 4.323
_exptl_absorpt_correction_type none
_exptl_crystal_colour green
_exptl_crystal_density_diffrn 1.574
_exptl_crystal_density_method 'not measured'
_exptl_crystal_description prism
_exptl_crystal_F_000 1228
_exptl_crystal_size_max 0.20
_exptl_crystal_size_mid 0.13
_exptl_crystal_size_min 0.12
_refine_diff_density_max 0.246
_refine_diff_density_min -0.292
_refine_ls_extinction_method none
_refine_ls_goodness_of_fit_ref 1.103
_refine_ls_hydrogen_treatment mixed
_refine_ls_matrix_type full
_refine_ls_number_parameters 390
_refine_ls_number_reflns 4608
_refine_ls_number_restraints 7
_refine_ls_restrained_S_all 1.103
_refine_ls_R_factor_gt 0.0382
_refine_ls_shift/su_max 0.001
_refine_ls_structure_factor_coef Fsqd
_refine_ls_weighting_details 'calc w=1/[\s^2^(Fo^2^)+(0.0594P)^2^+0.9461P] where P=(Fo^2^+2Fc^2^)/3'
_refine_ls_weighting_scheme calc
_refine_ls_wR_factor_ref 0.1217
_reflns_number_gt 4070
_reflns_number_total 4608
_reflns_threshold_expression >2sigma(I)
_cod_data_source_file c4ce00325j1.cif
_cod_data_source_block iran-ee-2
_cod_original_cell_volume 2526.07(6)
_cod_original_formula_sum 'C27 H20 Cr1 N3 O10'
_cod_database_code 7235400

loop_
_space_group_symop_id
_space_group_symop_operation_xyz
1 'x, y, z'
2 '-x, y+1/2, -z+1/2'
3 '-x, -y, -z'
4 'x, -y-1/2, z-1/2'

loop_
_atom_site_label
_atom_site_type_symbol
_atom_site_fract_x
_atom_site_fract_y
_atom_site_fract_z
_atom_site_U_iso_or_equiv
_atom_site_adp_type
_atom_site_occupancy
_atom_site_calc_flag
_atom_site_refinement_flags
Cr1 Cr 0.72772(3) 0.53444(4) 0.364367(16) 0.03625(13) Uani 1 d .
O1 O 0.81374(13) 0.66650(17) 0.33032(8) 0.0442(4) Uani 1 d .
O2 O 0.83292(18) 0.7609(2) 0.23383(10) 0.0663(6) Uani 1 d .
O3 O 0.61317(14) 0.40635(18) 0.35738(9) 0.0493(4) Uani 1 d .
O4 O 0.83163(14) 0.38945(18) 0.36891(9) 0.0480(4) Uani 1 d .
O5 O 0.95989(16) 0.2657(2) 0.44241(11) 0.0607(5) Uani 1 d .
O6 O 0.64360(17) 0.7764(2) 0.49842(10) 0.0619(5) Uani 1 d .
O7 O 0.4841(2) 0.2874(3) 0.28267(13) 0.0890(8) Uani 1 d .
O8 O 0.65565(13) 0.67752(17) 0.40065(8) 0.0453(4) Uani 1 d .
N1 N 0.65754(15) 0.52667(17) 0.26012(9) 0.0353(4) Uani 1 d .
N2 N 0.81607(19) 0.1309(2) 0.59166(13) 0.0562(6) Uani 1 d D
H2N H 0.877(3) 0.107(4) 0.626(2) 0.086(12) Uiso 1 d .
N6 N 0.80159(15) 0.52286(19) 0.46818(9) 0.0374(4) Uani 1 d .
C1 C 0.7889(2) 0.6839(2) 0.26276(12) 0.0444(5) Uani 1 d .
C2 C 0.69686(18) 0.6000(2) 0.21915(11) 0.0390(5) Uani 1 d .
C3 C 0.6535(2) 0.5903(3) 0.14595(12) 0.0480(6) Uani 1 d .
H3 H 0.679 0.6417 0.1162 0.058 Uiso 1 calc R
C4 C 0.5706(2) 0.5012(3) 0.11821(12) 0.0505(6) Uani 1 d .
H4 H 0.5404 0.4927 0.0692 0.061 Uiso 1 calc R
C5 C 0.5325(2) 0.4252(3) 0.16254(13) 0.0490(6) Uani 1 d .
H5 H 0.4774 0.3651 0.1441 0.059 Uiso 1 calc R
C6 C 0.57869(19) 0.4413(2) 0.23499(12) 0.0411(5) Uani 1 d .
C7 C 0.5533(2) 0.3699(3) 0.29463(14) 0.0514(6) Uani 1 d .
C8 C 0.89287(19) 0.3532(2) 0.43083(13) 0.0447(5) Uani 1 d .
C9 C 0.87642(18) 0.4307(2) 0.49181(12) 0.0409(5) Uani 1 d .
C10 C 0.9288(2) 0.4184(3) 0.56377(13) 0.0501(6) Uani 1 d .
H10 H 0.9827 0.3564 0.581 0.06 Uiso 1 calc R
C11 C 0.8986(2) 0.5013(3) 0.60966(12) 0.0532(6) Uani 1 d .
H11 H 0.9327 0.4946 0.6584 0.064 Uiso 1 calc R
C12 C 0.8183(2) 0.5939(3) 0.58369(12) 0.0514(6) Uani 1 d .
H12 H 0.7971 0.6482 0.6144 0.062 Uiso 1 calc R
C13 C 0.77079(19) 0.6033(2) 0.51073(11) 0.0413(5) Uani 1 d .
C14 C 0.6825(2) 0.6959(3) 0.46866(12) 0.0449(5) Uani 1 d .
C15 C 0.6463(2) 0.2193(3) 0.48233(18) 0.0604(7) Uani 1 d .
H15 H 0.5887 0.2499 0.4452 0.073 Uiso 1 calc R
C16 C 0.7135(2) 0.1269(3) 0.46824(15) 0.0510(6) Uani 1 d .
C17 C 0.7678(3) -0.0188(3) 0.39002(19) 0.0698(9) Uani 1 d .
H17 H 0.7584 -0.053 0.3449 0.084 Uiso 1 calc R
C18 C 0.6997(2) 0.0753(3) 0.39881(16) 0.0621(7) Uani 1 d .
H18 H 0.6446 0.1057 0.3599 0.074 Uiso 1 calc R
C19 C 0.8517(3) -0.0647(3) 0.44776(19) 0.0671(8) Uani 1 d .
H19 H 0.8965 -0.1298 0.4404 0.081 Uiso 1 calc R
C20 C 0.8693(2) -0.0162(3) 0.51469(17) 0.0595(7) Uani 1 d .
H20 H 0.926 -0.0468 0.5525 0.071 Uiso 1 calc R
C21 C 0.8008(2) 0.0803(2) 0.52574(15) 0.0490(6) Uani 1 d .
C23 C 0.7511(2) 0.2204(3) 0.60667(18) 0.0618(7) Uani 1 d .
C24 C 0.6627(2) 0.2679(3) 0.5508(2) 0.0640(8) Uani 1 d .
C25 C 0.5960(3) 0.3628(4) 0.5678(3) 0.0936(14) Uani 1 d .
H25 H 0.5372 0.3956 0.5323 0.112 Uiso 1 calc R
C26 C 0.6185(5) 0.4058(5) 0.6362(4) 0.116(2) Uani 1 d .
H26 H 0.575 0.4684 0.6472 0.139 Uiso 1 calc R
C27 C 0.7054(4) 0.3569(6) 0.6894(3) 0.1167(19) Uani 1 d .
H27 H 0.7186 0.3879 0.7356 0.14 Uiso 1 calc R
C28 C 0.7715(3) 0.2665(5) 0.6773(2) 0.0871(12) Uani 1 d .
H28 H 0.8291 0.235 0.7143 0.105 Uiso 1 calc R
O9 O 0.9832(3) 0.1792(3) 0.31424(15) 0.0899(8) Uani 1 d D
H9A H 0.980(4) 0.214(5) 0.3571(18) 0.15(2) Uiso 1 d D
H9B H 1.029(4) 0.230(5) 0.297(3) 0.18(3) Uiso 1 d D
O10 O 0.9973(2) 0.0801(3) 0.69738(17) 0.0954(9) Uani 1 d D
H10A H 1.056(2) 0.130(3) 0.7180(18) 0.079(11) Uiso 1 d D
H10B H 1.016(3) -0.007(2) 0.6894(19) 0.093(14) Uiso 1 d D

loop_
_atom_site_aniso_label
_atom_site_aniso_U_11
_atom_site_aniso_U_22
_atom_site_aniso_U_33
_atom_site_aniso_U_23
_atom_site_aniso_U_13
_atom_site_aniso_U_12
Cr1 0.0399(2) 0.0423(2) 0.02571(18) 0.00071(12) 0.00951(15) 0.00103(14)
O1 0.0476(9) 0.0498(9) 0.0331(7) -0.0011(6) 0.0105(7) -0.0077(7)
O2 0.0756(13) 0.0736(13) 0.0515(10) 0.0078(9) 0.0230(10) -0.0284(11)
O3 0.0530(10) 0.0565(10) 0.0403(8) 0.0046(7) 0.0179(8) -0.0079(8)
O4 0.0548(10) 0.0505(9) 0.0406(8) 0.0020(7) 0.0181(8) 0.0104(8)
O5 0.0566(11) 0.0569(11) 0.0684(12) 0.0092(9) 0.0201(10) 0.0155(9)
O6 0.0701(12) 0.0703(12) 0.0463(9) -0.0122(9) 0.0202(9) 0.0160(10)
O7 0.0883(17) 0.1022(19) 0.0741(14) -0.0027(13) 0.0235(13) -0.0554(15)
O8 0.0503(9) 0.0522(9) 0.0303(7) -0.0011(7) 0.0088(7) 0.0104(7)
N1 0.0387(9) 0.0387(9) 0.0273(8) -0.0018(6) 0.0091(7) 0.0008(7)
N2 0.0450(11) 0.0608(14) 0.0594(13) 0.0024(11) 0.0125(11) -0.0080(10)
N6 0.0355(9) 0.0465(10) 0.0285(8) 0.0040(7) 0.0079(7) -0.0011(8)
C1 0.0493(12) 0.0466(12) 0.0379(11) 0.0020(9) 0.0149(10) 0.0003(10)
C2 0.0443(11) 0.0428(11) 0.0312(10) 0.0020(8) 0.0141(9) 0.0027(9)
C3 0.0581(14) 0.0559(14) 0.0311(10) 0.0043(10) 0.0160(10) 0.0062(12)
C4 0.0561(14) 0.0611(14) 0.0280(10) -0.0058(10) 0.0050(10) 0.0091(12)
C5 0.0443(12) 0.0533(13) 0.0414(12) -0.0106(10) 0.0028(10) 0.0021(11)
C6 0.0414(11) 0.0416(11) 0.0393(11) -0.0020(9) 0.0118(10) 0.0003(9)
C7 0.0515(14) 0.0530(14) 0.0503(13) 0.0023(11) 0.0176(12) -0.0075(11)
C8 0.0392(11) 0.0444(12) 0.0510(13) 0.0047(10) 0.0152(10) -0.0002(10)
C9 0.0364(11) 0.0457(12) 0.0392(11) 0.0050(9) 0.0103(9) -0.0042(9)
C10 0.0406(12) 0.0559(14) 0.0459(13) 0.0124(11) 0.0030(11) -0.0053(11)
C11 0.0548(14) 0.0678(16) 0.0275(10) 0.0036(10) 0.0003(10) -0.0106(13)
C12 0.0573(14) 0.0631(15) 0.0313(10) -0.0053(10) 0.0111(10) -0.0084(12)
C13 0.0440(12) 0.0486(12) 0.0314(10) -0.0012(9) 0.0125(9) -0.0052(10)
C14 0.0459(12) 0.0536(13) 0.0347(10) -0.0033(10) 0.0125(10) -0.0011(11)
C15 0.0438(13) 0.0527(15) 0.0817(19) 0.0184(14) 0.0161(14) -0.0028(11)
C16 0.0421(12) 0.0476(13) 0.0617(15) 0.0088(11) 0.0147(12) -0.0064(10)
C17 0.090(2) 0.0573(17) 0.0638(18) -0.0046(14) 0.0275(18) -0.0119(16)
C18 0.0604(16) 0.0609(16) 0.0567(15) 0.0099(13) 0.0078(14) -0.0081(14)
C19 0.0651(18) 0.0532(15) 0.086(2) -0.0010(15) 0.0290(18) 0.0029(14)
C20 0.0497(14) 0.0544(15) 0.0693(18) 0.0057(13) 0.0126(14) 0.0023(12)
C21 0.0423(12) 0.0445(12) 0.0577(14) 0.0071(11) 0.0130(11) -0.0068(10)
C23 0.0544(15) 0.0619(17) 0.0787(19) -0.0062(15) 0.0349(15) -0.0180(13)
C24 0.0522(15) 0.0524(15) 0.099(2) 0.0022(15) 0.0411(17) -0.0068(12)
C25 0.071(2) 0.073(2) 0.159(4) 0.000(3) 0.068(3) 0.0010(18)
C26 0.107(4) 0.098(3) 0.185(6) -0.043(4) 0.105(4) -0.015(3)
C27 0.110(4) 0.133(4) 0.139(4) -0.061(4) 0.086(4) -0.039(3)
C28 0.082(2) 0.106(3) 0.084(2) -0.025(2) 0.041(2) -0.030(2)
O9 0.117(2) 0.0840(17) 0.0760(16) -0.0092(14) 0.0416(17) -0.0137(16)
O10 0.0627(14) 0.0932(19) 0.102(2) -0.0188(16) -0.0117(14) -0.0017(14)

loop_
_atom_type_symbol
_atom_type_description
_atom_type_scat_dispersion_real
_atom_type_scat_dispersion_imag
_atom_type_scat_source
C C 0.0181 0.0091 'International Tables Vol C Tables 4.2.6.8 and 6.1.1.4'
H H 0 0 'International Tables Vol C Tables 4.2.6.8 and 6.1.1.4'
Cr Cr -0.1635 2.4439 'International Tables Vol C Tables 4.2.6.8 and 6.1.1.4'
N N 0.0311 0.018 'International Tables Vol C Tables 4.2.6.8 and 6.1.1.4'
O O 0.0492 0.0322 'International Tables Vol C Tables 4.2.6.8 and 6.1.1.4'

loop_
_geom_angle_atom_site_label_1
_geom_angle_atom_site_label_2
_geom_angle_atom_site_label_3
_geom_angle
O3 Cr1 O1 157.41(7)
O3 Cr1 O4 92.55(8)
O3 Cr1 O8 92.09(8)
O3 Cr1 N1 78.86(7)
O3 Cr1 N6 98.56(7)
O4 Cr1 O1 91.54(8)
O8 Cr1 O1 92.65(8)
O8 Cr1 O4 157.29(7)
N1 Cr1 O1 78.62(7)
N1 Cr1 O4 96.06(7)
N1 Cr1 O8 106.64(7)
N1 Cr1 N6 174.18(8)
N6 Cr1 O1 104.02(7)
N6 Cr1 O4 78.77(7)
N6 Cr1 O8 78.56(7)
C1 O1 Cr1 117.30(15)
C7 O3 Cr1 118.35(16)
C8 O4 Cr1 117.83(16)
C14 O8 Cr1 118.59(15)
C2 N1 Cr1 118.21(15)
C6 N1 Cr1 117.98(16)
C6 N1 C2 123.62(19)
C23 N2 C21 123.8(3)
C21 N2 H2N 117(2)
C23 N2 H2N 119(2)
C9 N6 Cr1 118.14(16)
C13 N6 Cr1 118.33(15)
C13 N6 C9 123.5(2)
O1 C1 C2 114.1(2)
O2 C1 O1 125.2(2)
O2 C1 C2 120.7(2)
N1 C2 C1 111.67(18)
N1 C2 C3 119.5(2)
C3 C2 C1 128.8(2)
C2 C3 C4 118.0(2)
C2 C3 H3 121
C4 C3 H3 121
C3 C4 H4 119.5
C5 C4 C3 120.9(2)
C5 C4 H4 119.5
C4 C5 H5 121.1
C6 C5 C4 117.9(2)
C6 C5 H5 121.1
N1 C6 C5 120.1(2)
N1 C6 C7 111.4(2)
C5 C6 C7 128.5(2)
O3 C7 C6 113.2(2)
O7 C7 O3 125.3(3)
O7 C7 C6 121.5(3)
O4 C8 C9 113.9(2)
O5 C8 O4 125.6(3)
O5 C8 C9 120.5(2)
N6 C9 C8 111.3(2)
N6 C9 C10 119.9(2)
C10 C9 C8 128.8(2)
C9 C10 C11 118.0(2)
C9 C10 H10 121
C11 C10 H10 121
C10 C11 H11 119.6
C12 C11 C10 120.8(2)
C12 C11 H11 119.6
C11 C12 H12 120.9
C13 C12 C11 118.2(3)
C13 C12 H12 120.9
N6 C13 C12 119.6(2)
N6 C13 C14 111.58(18)
C12 C13 C14 128.9(2)
O6 C14 O8 125.9(2)
O6 C14 C13 121.2(2)
O8 C14 C13 112.9(2)
C16 C15 C24 121.7(3)
C16 C15 H15 119.1
C24 C15 H15 119.1
C15 C16 C18 123.4(3)
C15 C16 C21 118.5(3)
C21 C16 C18 118.2(3)
C18 C17 C19 121.1(3)
C18 C17 H17 119.5
C19 C17 H17 119.5
C16 C18 H18 120.2
C17 C18 C16 119.5(3)
C17 C18 H18 120.2
C17 C19 H19 119.3
C20 C19 C17 121.4(3)
C20 C19 H19 119.3
C19 C20 C21 119.1(3)
C19 C20 H20 120.5
C21 C20 H20 120.5
N2 C21 C16 118.7(3)
N2 C21 C20 120.6(3)
C20 C21 C16 120.7(3)
N2 C23 C24 119.0(3)
N2 C23 C28 120.4(4)
C24 C23 C28 120.6(4)
C15 C24 C23 118.3(3)
C15 C24 C25 123.7(4)
C23 C24 C25 118.0(4)
C24 C25 H25 120.1
C26 C25 H25 120.1
C26 C25 C24 119.9(5)
C25 C26 C27 120.5(4)
C25 C26 H26 119.7
C27 C26 H26 119.7
C26 C27 H27 118.6
C28 C27 C26 122.9(5)
C28 C27 H27 118.6
C23 C28 H28 120.9
C27 C28 C23 118.2(5)
C27 C28 H28 120.9
H9B O9 H9A 111(4)
H10A O10 H10B 110(3)

loop_
_geom_bond_atom_site_label_1
_geom_bond_atom_site_label_2
_geom_bond_distance
Cr1 O1 2.0122(17)
Cr1 O3 1.9715(18)
Cr1 O4 1.9948(17)
Cr1 O8 1.9913(17)
Cr1 N1 1.9790(17)
Cr1 N6 1.9806(18)
O1 C1 1.286(3)
O2 C1 1.223(3)
O3 C7 1.297(3)
O4 C8 1.290(3)
O5 C8 1.223(3)
O6 C14 1.214(3)
O8 C14 1.294(3)
N1 C2 1.327(3)
N1 C6 1.325(3)
N6 C9 1.332(3)
N6 C13 1.328(3)
N2 H2N 0.91(4)
N2 C21 1.357(4)
N2 C23 1.349(4)
C1 C2 1.512(3)
C2 C3 1.384(3)
C3 H3 0.93
C4 C3 1.392(4)
C4 H4 0.93
C5 C4 1.383(4)
C5 H5 0.93
C6 C5 1.380(3)
C6 C7 1.515(3)
C7 O7 1.208(3)
C9 C8 1.515(3)
C9 C10 1.379(3)
C10 H10 0.93
C11 C10 1.388(4)
C11 H11 0.93
C12 C11 1.388(4)
C12 H12 0.93
C13 C12 1.384(3)
C13 C14 1.523(3)
C15 C24 1.394(5)
C15 H15 0.93
C16 C15 1.383(4)
C16 C18 1.428(4)
C16 C21 1.422(4)
C17 C19 1.398(5)
C17 H17 0.93
C18 C17 1.364(5)
C18 H18 0.93
C19 H19 0.93
C20 C19 1.363(5)
C20 C21 1.400(4)
C20 H20 0.93
C23 C24 1.418(5)
C25 C24 1.419(5)
C25 C26 1.364(7)
C25 H25 0.93
C26 H26 0.93
C27 C26 1.384(8)
C27 H27 0.93
C28 C23 1.419(5)
C28 C27 1.343(6)
C28 H28 0.93
O9 H9A 0.933(19)
O9 H9B 0.934(19)
O10 H10A 0.910(18)
O10 H10B 0.933(18)

loop_
_geom_torsion_atom_site_label_1
_geom_torsion_atom_site_label_2
_geom_torsion_atom_site_label_3
_geom_torsion_atom_site_label_4
_geom_torsion
Cr1 O1 C1 O2 179.5(2)
Cr1 O1 C1 C2 0.0(3)
Cr1 O3 C7 O7 176.0(3)
Cr1 O3 C7 C6 -3.6(3)
Cr1 O4 C8 O5 179.6(2)
Cr1 O4 C8 C9 -1.0(3)
Cr1 O8 C14 O6 -177.8(2)
Cr1 O8 C14 C13 1.8(3)
Cr1 N1 C2 C1 -2.9(2)
Cr1 N1 C2 C3 176.02(18)
Cr1 N1 C6 C5 -175.23(18)
Cr1 N1 C6 C7 3.6(3)
Cr1 N6 C9 C8 2.1(3)
Cr1 N6 C9 C10 -179.21(18)
Cr1 N6 C13 C12 177.59(19)
Cr1 N6 C13 C14 -1.8(3)
O1 Cr1 O3 C7 8.8(3)
O1 Cr1 O4 C8 105.61(18)
O1 Cr1 O8 C14 -105.92(19)
O1 Cr1 N1 C2 2.27(16)
O1 Cr1 N1 C6 177.47(18)
O1 Cr1 N6 C9 -90.86(17)
O1 Cr1 N6 C13 92.04(18)
O1 C1 C2 N1 1.8(3)
O1 C1 C2 C3 -176.9(2)
O2 C1 C2 N1 -177.7(2)
O2 C1 C2 C3 3.5(4)
O3 Cr1 O1 C1 -5.7(3)
O3 Cr1 O4 C8 -96.61(18)
O3 Cr1 O8 C14 96.17(19)
O3 Cr1 N1 C2 -179.50(18)
O3 Cr1 N1 C6 -4.30(17)
O3 Cr1 N6 C9 88.83(18)
O3 Cr1 N6 C13 -88.26(18)
O4 Cr1 O1 C1 94.75(18)
O4 Cr1 O3 C7 -91.4(2)
O4 Cr1 O8 C14 -5.5(3)
O4 Cr1 N1 C2 -88.08(17)
O4 Cr1 N1 C6 87.11(18)
O4 Cr1 N6 C9 -2.09(17)
O4 Cr1 N6 C13 -179.18(18)
O8 Cr1 O1 C1 -107.57(18)
O8 Cr1 O3 C7 110.9(2)
O8 Cr1 O4 C8 5.0(3)
O8 Cr1 N1 C2 91.65(17)
O8 Cr1 N1 C6 -93.15(17)
O8 Cr1 N6 C9 179.24(18)
O8 Cr1 N6 C13 2.15(17)
N1 Cr1 O1 C1 -1.12(18)
N1 Cr1 O3 C7 4.31(19)
N1 Cr1 O4 C8 -175.67(18)
N1 Cr1 O8 C14 175.17(18)
N1 Cr1 N6 C9 25.5(8)
N1 Cr1 N6 C13 -151.5(7)
N1 C2 C3 C4 -1.1(4)
N1 C6 C5 C4 -0.5(4)
N1 C6 C7 O3 0.0(3)
N1 C6 C7 O7 -179.6(3)
N2 C23 C24 C15 0.2(4)
N2 C23 C24 C25 -179.5(3)
N6 Cr1 O1 C1 173.56(18)
N6 Cr1 O3 C7 -170.4(2)
N6 Cr1 O4 C8 1.62(18)
N6 Cr1 O8 C14 -2.14(18)
N6 Cr1 N1 C2 -115.3(7)
N6 Cr1 N1 C6 59.9(8)
N6 C9 C8 O4 -0.7(3)
N6 C9 C8 O5 178.8(2)
N6 C9 C10 C11 2.0(4)
N6 C13 C12 C11 1.2(4)
N6 C13 C14 O6 179.6(2)
N6 C13 C14 O8 0.0(3)
C1 C2 C3 C4 177.6(2)
C2 N1 C6 C5 -0.3(4)
C2 N1 C6 C7 178.5(2)
C5 C4 C3 C2 0.3(4)
C5 C6 C7 O3 178.7(3)
C5 C6 C7 O7 -0.9(5)
C6 N1 C2 C1 -177.8(2)
C6 N1 C2 C3 1.1(4)
C6 C5 C4 C3 0.5(4)
C7 C6 C5 C4 -179.1(2)
C8 C9 C10 C11 -179.6(2)
C9 N6 C13 C12 0.7(4)
C9 N6 C13 C14 -178.8(2)
C10 C9 C8 O4 -179.2(2)
C10 C9 C8 O5 0.3(4)
C12 C11 C10 C9 -0.2(4)
C12 C13 C14 O6 0.3(4)
C12 C13 C14 O8 -179.3(3)
C13 N6 C9 C8 179.1(2)
C13 N6 C9 C10 -2.3(4)
C13 C12 C11 C10 -1.4(4)
C14 C13 C12 C11 -179.5(2)
C15 C16 C21 N2 -1.7(4)
C15 C16 C21 C20 178.0(2)
C15 C16 C18 C17 -177.9(3)
C16 C18 C17 C19 -0.7(5)
C16 C15 C24 C25 179.9(3)
C16 C15 C24 C23 0.2(4)
C18 C16 C21 N2 178.5(2)
C18 C16 C21 C20 -1.8(4)
C18 C16 C15 C24 -179.7(3)
C18 C17 C19 C20 -0.8(5)
C19 C20 C21 N2 -179.9(3)
C19 C20 C21 C16 0.4(4)
C21 N2 C23 C28 178.7(3)
C21 N2 C23 C24 -1.5(4)
C21 C20 C19 C17 0.9(5)
C21 C16 C18 C17 1.9(4)
C21 C16 C15 C24 0.5(4)
C23 N2 C21 C20 -177.5(3)
C23 N2 C21 C16 2.2(4)
C23 C28 C27 C26 0.4(7)
C24 C25 C26 C27 -0.5(7)
C26 C25 C24 C15 -179.4(4)
C26 C25 C24 C23 0.2(5)
C27 C28 C23 N2 179.1(3)
C27 C28 C23 C24 -0.6(5)
C28 C27 C26 C25 0.1(8)
C28 C23 C24 C15 180.0(3)
C28 C23 C24 C25 0.3(4)
